data_4339248
loop_
_publ_author_name
'Bronisz, Robert'

_publ_section_title
;
 Tetrazol-2-yl as a donor group for incorporation of a spin-crossover
 function based on Fe(II) ions into a coordination network.
;
_journal_issue 16
_journal_name_full 'Inorganic chemistry'
_journal_page_first 6733
_journal_page_last 6739
_journal_paper_doi 10.1021/ic070223r
_journal_volume 46
_journal_year 2007
_chemical_formula_moiety 'C15 H24 Fe N24, 2(Cl O4)'
_chemical_formula_sum 'C15 H24 Cl2 Fe N24 O8'
_chemical_formula_weight 795.33
_chemical_name_systematic
; 
 ? 
;
_space_group_IT_number 146
_symmetry_cell_setting trigonal
_symmetry_space_group_name_Hall 'R 3'
_symmetry_space_group_name_H-M 'R 3 :H'
_atom_sites_solution_hydrogens geom
_atom_sites_solution_primary direct
_atom_sites_solution_secondary difmap
_audit_creation_method SHELXL-97
_cell_angle_alpha 90.00
_cell_angle_beta 90.00
_cell_angle_gamma 120.00
_cell_formula_units_Z 3
_cell_length_a 11.7898(9)
_cell_length_b 11.7898(9)
_cell_length_c 19.0756(13)
_cell_measurement_reflns_used 1918
_cell_measurement_temperature 90(2)
_cell_measurement_theta_max 28.34
_cell_measurement_theta_min 3.46
_cell_volume 2296.3(3)
_computing_cell_refinement 'Oxford Diffraction  (Poland) Sp. z o.o.'
_computing_data_collection 'Oxford Diffraction  (Poland) Sp. z o.o.'
_computing_data_reduction 'Oxford Diffraction  (Poland) Sp. z o.o.'
_computing_molecular_graphics 'SHELXTL-NT V5.1, Bruker AXS 1999'
_computing_publication_material 'SHELXL-97 (Sheldrick, 1997)'
_computing_structure_refinement 'SHELXL-97 (Sheldrick, 1997)'
_computing_structure_solution 'SHELXS-97 (Sheldrick, 1990)'
_diffrn_ambient_temperature 90(2)
_diffrn_measured_fraction_theta_full 0.995
_diffrn_measured_fraction_theta_max 0.947
_diffrn_measurement_device_type 'Kuma KM4CCD'
_diffrn_measurement_method '\w scan'
_diffrn_radiation_monochromator graphite
_diffrn_radiation_source 'fine-focus sealed tube'
_diffrn_radiation_type MoK\a
_diffrn_radiation_wavelength 0.71073
_diffrn_reflns_av_R_equivalents 0.0452
_diffrn_reflns_av_sigmaI/netI 0.0516
_diffrn_reflns_limit_h_max 15
_diffrn_reflns_limit_h_min -12
_diffrn_reflns_limit_k_max 12
_diffrn_reflns_limit_k_min -15
_diffrn_reflns_limit_l_max 24
_diffrn_reflns_limit_l_min -25
_diffrn_reflns_number 5344
_diffrn_reflns_theta_full 27.50
_diffrn_reflns_theta_max 28.34
_diffrn_reflns_theta_min 3.46
_diffrn_standards_number 0
_exptl_absorpt_coefficient_mu 0.753
_exptl_absorpt_correction_type none
_exptl_crystal_colour colourless
_exptl_crystal_density_diffrn 1.725
_exptl_crystal_density_method 'not measured'
_exptl_crystal_description plate
_exptl_crystal_F_000 1218
_exptl_crystal_size_max 0.11
_exptl_crystal_size_mid 0.11
_exptl_crystal_size_min 0.08
_refine_diff_density_max 0.631
_refine_diff_density_min -0.599
_refine_diff_density_rms 0.084
_refine_ls_abs_structure_details 'Flack H D (1983), Acta Cryst. A39, 876-881'
_refine_ls_abs_structure_Flack 0.33(2)
_refine_ls_extinction_method none
_refine_ls_goodness_of_fit_ref 1.021
_refine_ls_hydrogen_treatment constr
_refine_ls_matrix_type full
_refine_ls_number_parameters 151
_refine_ls_number_reflns 2362
_refine_ls_number_restraints 1
_refine_ls_restrained_S_all 1.021
_refine_ls_R_factor_all 0.0503
_refine_ls_R_factor_gt 0.0440
_refine_ls_shift/su_max 0.000
_refine_ls_shift/su_mean 0.000
_refine_ls_structure_factor_coef Fsqd
_refine_ls_weighting_details 'calc w=1/[\s^2^(Fo^2^)+(0.0758P)^2^+0.0000P] where P=(Fo^2^+2Fc^2^)/3'
_refine_ls_weighting_scheme calc
_refine_ls_wR_factor_gt 0.1082
_refine_ls_wR_factor_ref 0.1108
_reflns_number_gt 2110
_reflns_number_total 2362
_reflns_threshold_expression >2sigma(I)
_cod_data_source_file ic070223r-file003.cif
_cod_data_source_block compound2_90K
_cod_depositor_comments
;
The following automatic conversions were performed:

'_symmetry_cell_setting' value 'Trigonal' changed to 'trigonal'
according to
/usr/data/users/saulius/automatic-downloads/retrospective/ACS/lib/dictionaries/cif_core.dic
dictionary named 'cif_core.dic' version 2.4.2 from 2011-04-26.

Automatic conversion script
Id: cif_fix_values 2281 2013-09-26 08:29:07Z andrius 
;
_cod_original_sg_symbol_H-M R3
_cod_database_code 4339248

loop_
_symmetry_equiv_pos_as_xyz
'x, y, z'
'-y, x-y, z'
'-x+y, -x, z'
'x+2/3, y+1/3, z+1/3'
'-y+2/3, x-y+1/3, z+1/3'
'-x+y+2/3, -x+1/3, z+1/3'
'x+1/3, y+2/3, z+2/3'
'-y+1/3, x-y+2/3, z+2/3'
'-x+y+1/3, -x+2/3, z+2/3'

loop_
_atom_site_label
_atom_site_type_symbol
_atom_site_fract_x
_atom_site_fract_y
_atom_site_fract_z
_atom_site_U_iso_or_equiv
_atom_site_adp_type
_atom_site_occupancy
_atom_site_symmetry_multiplicity
_atom_site_calc_flag
_atom_site_refinement_flags
Fe1 Fe 0.0000 0.0000 1.00000(3) 0.0105(2) Uani 1 3 d S
Cl1 Cl -0.3333 0.3333 1.00400(7) 0.0155(3) Uani 1 3 d S
N14 N 0.1405(3) -0.0225(3) 0.93332(15) 0.0114(6) Uani 1 1 d .
N13 N 0.1964(3) 0.0627(3) 0.88192(14) 0.0138(6) Uani 1 1 d .
N12 N 0.2864(3) 0.0388(3) 0.85345(16) 0.0126(6) Uani 1 1 d .
O11 O -0.3333 0.3333 1.0801(2) 0.0170(9) Uani 1 3 d S
C15 C 0.1943(3) -0.1005(3) 0.93704(18) 0.0138(7) Uani 1 1 d .
H15A H 0.1711 -0.1686 0.9687 0.017 Uiso 1 1 calc R
O12 O -0.4251(3) 0.2042(3) 0.97870(14) 0.0231(6) Uani 1 1 d .
N11 N 0.2881(4) -0.0624(4) 0.88646(19) 0.0274(8) Uani 1 1 d .
C1 C 0.3672(3) 0.1222(3) 0.79558(18) 0.0146(7) Uani 1 1 d .
H1A H 0.3107 0.1274 0.7603 0.018 Uiso 1 1 calc R
H1B H 0.4135 0.0825 0.7741 0.018 Uiso 1 1 calc R
C2 C 0.4663(3) 0.2602(3) 0.82004(19) 0.0158(7) Uani 1 1 d .
H2A H 0.5215 0.3073 0.7805 0.019 Uiso 1 1 calc R
H2B H 0.5220 0.2531 0.8551 0.019 Uiso 1 1 calc R
Cl2 Cl -0.6667 -0.3333 0.95825(9) 0.0219(3) Uani 1 3 d S
O21 O -0.6667 -0.3333 0.8843(3) 0.0449(15) Uani 1 3 d S
O22 O -0.5785(3) -0.2030(3) 0.9829(2) 0.0504(10) Uani 1 1 d .
C3 C 0.4111(3) 0.3430(3) 0.85091(18) 0.0151(7) Uani 1 1 d .
H3A H 0.3515 0.2949 0.8889 0.018 Uiso 1 1 calc R
H3B H 0.4825 0.4231 0.8703 0.018 Uiso 1 1 calc R
N22 N 0.3412(3) 0.3767(3) 0.79832(15) 0.0122(6) Uani 1 1 d .
N24 N 0.3089(3) 0.4966(3) 0.72705(15) 0.0131(6) Uani 1 1 d .
N23 N 0.3956(3) 0.4972(3) 0.77225(14) 0.0143(6) Uani 1 1 d .
N21 N 0.2219(4) 0.2964(4) 0.77111(19) 0.0284(8) Uani 1 1 d .
C25 C 0.2026(3) 0.3747(3) 0.72517(18) 0.0150(7) Uani 1 1 d .
H25A H 0.1288 0.3485 0.6974 0.018 Uiso 1 1 calc R

loop_
_atom_site_aniso_label
_atom_site_aniso_U_11
_atom_site_aniso_U_22
_atom_site_aniso_U_33
_atom_site_aniso_U_23
_atom_site_aniso_U_13
_atom_site_aniso_U_12
Fe1 0.0104(2) 0.0104(2) 0.0107(4) 0.000 0.000 0.00520(12)
Cl1 0.0168(4) 0.0168(4) 0.0129(6) 0.000 0.000 0.0084(2)
N14 0.0101(14) 0.0089(13) 0.0132(14) -0.0009(10) -0.0011(10) 0.0033(11)
N13 0.0121(14) 0.0138(14) 0.0141(14) -0.0010(11) 0.0017(11) 0.0055(11)
N12 0.0126(14) 0.0117(13) 0.0141(13) -0.0013(11) 0.0019(11) 0.0066(12)
O11 0.0205(14) 0.0205(14) 0.010(2) 0.000 0.000 0.0103(7)
C15 0.0116(16) 0.0132(16) 0.0151(17) 0.0006(12) -0.0007(12) 0.0050(13)
O12 0.0231(14) 0.0211(14) 0.0196(13) -0.0044(10) -0.0025(10) 0.0069(12)
N11 0.0278(18) 0.0296(19) 0.0271(18) -0.0024(14) -0.0021(14) 0.0162(16)
C1 0.0159(16) 0.0161(16) 0.0139(16) 0.0017(12) 0.0042(13) 0.0095(14)
C2 0.0123(15) 0.0154(16) 0.0206(17) 0.0039(14) 0.0004(13) 0.0075(13)
Cl2 0.0237(5) 0.0237(5) 0.0185(8) 0.000 0.000 0.0118(3)
O21 0.059(2) 0.059(2) 0.017(3) 0.000 0.000 0.0294(12)
O22 0.045(2) 0.034(2) 0.065(3) -0.0243(18) -0.0216(19) 0.0157(18)
C3 0.0105(15) 0.0144(16) 0.0173(16) 0.0016(13) -0.0025(12) 0.0041(13)
N22 0.0131(14) 0.0080(13) 0.0147(14) 0.0026(11) 0.0008(11) 0.0048(11)
N24 0.0121(14) 0.0165(15) 0.0117(14) 0.0021(11) 0.0005(11) 0.0079(13)
N23 0.0141(14) 0.0172(15) 0.0134(15) 0.0000(11) -0.0004(11) 0.0091(12)
N21 0.0287(19) 0.032(2) 0.0268(19) 0.0017(15) 0.0015(15) 0.0165(16)
C25 0.0133(16) 0.0136(16) 0.0173(16) 0.0024(12) -0.0016(12) 0.0060(13)

loop_
_atom_type_symbol
_atom_type_description
_atom_type_scat_dispersion_real
_atom_type_scat_dispersion_imag
_atom_type_scat_source
C C 0.0033 0.0016 'International Tables Vol C Tables 4.2.6.8 and 6.1.1.4'
H H 0.0000 0.0000 'International Tables Vol C Tables 4.2.6.8 and 6.1.1.4'
N N 0.0061 0.0033 'International Tables Vol C Tables 4.2.6.8 and 6.1.1.4'
O O 0.0106 0.0060 'International Tables Vol C Tables 4.2.6.8 and 6.1.1.4'
Cl Cl 0.1484 0.1585 'International Tables Vol C Tables 4.2.6.8 and 6.1.1.4'
Fe Fe 0.3463 0.8444 'International Tables Vol C Tables 4.2.6.8 and 6.1.1.4'

loop_
_geom_angle_atom_site_label_1
_geom_angle_atom_site_label_2
_geom_angle_atom_site_label_3
_geom_angle
_geom_angle_site_symmetry_1
_geom_angle_site_symmetry_3
N24 Fe1 N24 95.16(10) 4_445 5
N24 Fe1 N24 95.16(10) 4_445 6_455
N24 Fe1 N24 95.16(10) 5 6_455
N24 Fe1 N14 87.11(10) 4_445 3
N24 Fe1 N14 176.33(12) 5 3
N24 Fe1 N14 87.50(11) 6_455 3
N24 Fe1 N14 87.50(11) 4_445 .
N24 Fe1 N14 87.11(10) 5 .
N24 Fe1 N14 176.33(12) 6_455 .
N14 Fe1 N14 90.11(10) 3 .
N24 Fe1 N14 176.33(12) 4_445 2
N24 Fe1 N14 87.50(11) 5 2
N24 Fe1 N14 87.11(10) 6_455 2
N14 Fe1 N14 90.11(10) 3 2
N14 Fe1 N14 90.11(10) . 2
N24 Fe1 Fe1 158.91(8) 4_445 7_554
N24 Fe1 Fe1 82.16(8) 5 7_554
N24 Fe1 Fe1 105.91(7) 6_455 7_554
N14 Fe1 Fe1 94.68(7) 3 7_554
N14 Fe1 Fe1 71.50(7) . 7_554
N14 Fe1 Fe1 19.20(7) 2 7_554
O12 Cl1 O12 109.36(12) . 2_565
O12 Cl1 O12 109.36(12) . 3_455
O12 Cl1 O12 109.36(12) 2_565 3_455
O12 Cl1 O11 109.58(12) . .
O12 Cl1 O11 109.58(12) 2_565 .
O12 Cl1 O11 109.58(12) 3_455 .
N13 N14 C15 109.3(3) . .
N13 N14 Fe1 117.1(2) . .
C15 N14 Fe1 133.3(2) . .
N14 N13 N12 106.7(3) . .
N13 N12 N11 111.0(3) . .
N13 N12 C1 118.7(3) . .
N11 N12 C1 130.3(3) . .
N14 C15 N11 108.5(3) . .
N14 C15 H15A 125.8 . .
N11 C15 H15A 125.8 . .
N12 N11 C15 104.6(3) . .
N12 C1 C2 112.2(3) . .
N12 C1 H1A 109.2 . .
C2 C1 H1A 109.2 . .
N12 C1 H1B 109.2 . .
C2 C1 H1B 109.2 . .
H1A C1 H1B 107.9 . .
C1 C2 C3 116.9(3) . .
C1 C2 H2A 108.1 . .
C3 C2 H2A 108.1 . .
C1 C2 H2B 108.1 . .
C3 C2 H2B 108.1 . .
H2A C2 H2B 107.3 . .
O21 Cl2 O22 109.10(17) . 2_455
O21 Cl2 O22 109.10(17) . .
O22 Cl2 O22 109.84(17) 2_455 .
O21 Cl2 O22 109.10(17) . 3_445
O22 Cl2 O22 109.84(17) 2_455 3_445
O22 Cl2 O22 109.84(17) . 3_445
N22 C3 C2 112.5(3) . .
N22 C3 H3A 109.1 . .
C2 C3 H3A 109.1 . .
N22 C3 H3B 109.1 . .
C2 C3 H3B 109.1 . .
H3A C3 H3B 107.8 . .
N23 N22 N21 112.5(3) . .
N23 N22 C3 120.5(3) . .
N21 N22 C3 127.0(3) . .
N23 N24 C25 108.8(3) . .
N23 N24 Fe1 125.5(2) . 7_554
C25 N24 Fe1 125.6(2) . 7_554
N22 N23 N24 106.1(3) . .
N22 N21 C25 103.8(3) . .
N24 C25 N21 108.7(3) . .
N24 C25 H25A 125.7 . .
N21 C25 H25A 125.7 . .

loop_
_geom_bond_atom_site_label_1
_geom_bond_atom_site_label_2
_geom_bond_distance
_geom_bond_site_symmetry_2
Fe1 N24 2.203(3) 4_445
Fe1 N24 2.203(3) 5
Fe1 N24 2.203(3) 6_455
Fe1 N14 2.207(3) 3
Fe1 N14 2.207(3) .
Fe1 N14 2.207(3) 2
Fe1 Fe1 9.3147(5) 7_554
Cl1 O12 1.440(3) .
Cl1 O12 1.440(3) 2_565
Cl1 O12 1.440(3) 3_455
Cl1 O11 1.451(4) .
N14 N13 1.320(4) .
N14 C15 1.355(5) .
N13 N12 1.342(4) .
N12 N11 1.359(4) .
N12 C1 1.468(4) .
C15 N11 1.364(5) .
C15 H15A 0.9300 .
C1 C2 1.526(5) .
C1 H1A 0.9700 .
C1 H1B 0.9700 .
C2 C3 1.536(5) .
C2 H2A 0.9700 .
C2 H2B 0.9700 .
Cl2 O21 1.411(6) .
Cl2 O22 1.437(3) 2_455
Cl2 O22 1.437(3) .
Cl2 O22 1.437(3) 3_445
C3 N22 1.473(4) .
C3 H3A 0.9700 .
C3 H3B 0.9700 .
N22 N23 1.329(4) .
N22 N21 1.347(5) .
N24 N23 1.334(4) .
N24 C25 1.355(5) .
N24 Fe1 2.203(3) 7_554
N21 C25 1.372(5) .
C25 H25A 0.9300 .

loop_
_geom_torsion_atom_site_label_1
_geom_torsion_atom_site_label_2
_geom_torsion_atom_site_label_3
_geom_torsion_atom_site_label_4
_geom_torsion
_geom_torsion_site_symmetry_1
N24 Fe1 N14 N13 -179.1(2) 4_445
N24 Fe1 N14 N13 -83.8(2) 5
N14 Fe1 N14 N13 93.75(17) 3
N14 Fe1 N14 N13 3.6(2) 2
Fe1 Fe1 N14 N13 -1.1(2) 7_554
N24 Fe1 N14 C15 -6.6(3) 4_445
N24 Fe1 N14 C15 88.7(3) 5
N14 Fe1 N14 C15 -93.7(4) 3
N14 Fe1 N14 C15 176.2(3) 2
Fe1 Fe1 N14 C15 171.4(3) 7_554
C15 N14 N13 N12 -0.4(4) .
Fe1 N14 N13 N12 173.86(19) .
N14 N13 N12 N11 0.2(4) .
N14 N13 N12 C1 -178.4(3) .
N13 N14 C15 N11 0.5(4) .
Fe1 N14 C15 N11 -172.5(2) .
N13 N12 N11 C15 0.0(4) .
C1 N12 N11 C15 178.4(3) .
N14 C15 N11 N12 -0.3(4) .
N13 N12 C1 C2 71.0(4) .
N11 N12 C1 C2 -107.3(4) .
N12 C1 C2 C3 -63.1(4) .
C1 C2 C3 N22 -66.6(4) .
C2 C3 N22 N23 -105.4(3) .
C2 C3 N22 N21 74.4(4) .
N21 N22 N23 N24 0.6(4) .
C3 N22 N23 N24 -179.6(3) .
C25 N24 N23 N22 -0.8(4) .
Fe1 N24 N23 N22 178.3(2) 7_554
N23 N22 N21 C25 -0.2(4) .
C3 N22 N21 C25 -180.0(3) .
N23 N24 C25 N21 0.7(4) .
Fe1 N24 C25 N21 -178.4(2) 7_554
N22 N21 C25 N24 -0.3(4) .
